data_4027295
loop_
_publ_author_name
'Sergiy V. Rosokha'
'Vasiliy Korotchenko'
'Charlotte L. Stern'
'Vladimir Zaitsev'
'Jeremy T. Ritzert'

_publ_section_title
;
 Substituent-Induced Switch of the Role of Charge-Transfer Complexes in
 the Diels-Alder Reactions of o-Chloranil and Styrenes
;
_journal_name_full 'Journal of Organic Chemistry'
_journal_page_first 5971
_journal_page_last 5981
_journal_paper_doi 10.1021/jo300614k
_journal_volume 77
_journal_year 2012
_chemical_formula_moiety 'C14 H10 Cl4 O3 '
_chemical_formula_sum 'C14 H10 Cl4 O3'
_chemical_formula_weight 368.02
_chemical_name_systematic
; 
 ? 
;
_space_group_IT_number 45
_symmetry_cell_setting orthorhombic
_symmetry_space_group_name_Hall 'I 2 -2c'
_symmetry_space_group_name_H-M 'I b a 2'
_atom_sites_solution_hydrogens geom
_atom_sites_solution_primary direct
_atom_sites_solution_secondary difmap
_audit_creation_method SHELXL-97
_cell_angle_alpha 90.00
_cell_angle_beta 90.00
_cell_angle_gamma 90.00
_cell_formula_units_Z 8
_cell_length_a 11.6597(14)
_cell_length_b 34.370(4)
_cell_length_c 7.0803(9)
_cell_measurement_reflns_used 3111
_cell_measurement_temperature 173(2)
_cell_measurement_theta_max 29.00
_cell_measurement_theta_min 2.37
_cell_volume 2837.4(6)
_computing_cell_refinement 'Bruker SAINT'
_computing_data_collection 'Bruker APEX2'
_computing_data_reduction 'Bruker SAINT'
_computing_molecular_graphics 'Bruker SHELXTL'
_computing_publication_material 'Bruker SHELXTL'
_computing_structure_refinement 'SHELXL-97 (Sheldrick, 2008)'
_computing_structure_solution 'SHELXS-97 (Sheldrick, 2008)'
_diffrn_ambient_temperature 173(2)
_diffrn_measured_fraction_theta_full 0.995
_diffrn_measured_fraction_theta_max 0.995
_diffrn_measurement_device_type 'Bruker APEX-II CCD'
_diffrn_measurement_method '\f and \w scans'
_diffrn_radiation_monochromator graphite
_diffrn_radiation_source 'fine-focus sealed tube'
_diffrn_radiation_type MoK\a
_diffrn_radiation_wavelength 0.71073
_diffrn_reflns_av_R_equivalents 0.0711
_diffrn_reflns_av_sigmaI/netI 0.0739
_diffrn_reflns_limit_h_max 16
_diffrn_reflns_limit_h_min -11
_diffrn_reflns_limit_k_max 47
_diffrn_reflns_limit_k_min -48
_diffrn_reflns_limit_l_max 9
_diffrn_reflns_limit_l_min -9
_diffrn_reflns_number 12024
_diffrn_reflns_theta_full 30.03
_diffrn_reflns_theta_max 30.03
_diffrn_reflns_theta_min 1.84
_exptl_absorpt_coefficient_mu 0.839
_exptl_absorpt_correction_T_max 0.7460
_exptl_absorpt_correction_T_min 0.5438
_exptl_absorpt_correction_type multi-scan
_exptl_absorpt_process_details 'SADABS, Bruker'
_exptl_crystal_colour yellow
_exptl_crystal_density_diffrn 1.723
_exptl_crystal_description needle
_exptl_crystal_F_000 1488
_exptl_crystal_size_max 0.20
_exptl_crystal_size_mid 0.10
_exptl_crystal_size_min 0.05
_refine_diff_density_max 0.674
_refine_diff_density_min -0.431
_refine_diff_density_rms 0.125
_refine_ls_abs_structure_details 'Flack H D (1983), Acta Cryst. A39, 876-881'
_refine_ls_abs_structure_Flack 0.15(10)
_refine_ls_extinction_method none
_refine_ls_goodness_of_fit_ref 1.147
_refine_ls_hydrogen_treatment constr
_refine_ls_matrix_type full
_refine_ls_number_parameters 192
_refine_ls_number_reflns 3962
_refine_ls_number_restraints 1
_refine_ls_restrained_S_all 1.147
_refine_ls_R_factor_all 0.0686
_refine_ls_R_factor_gt 0.0631
_refine_ls_shift/su_max 0.000
_refine_ls_shift/su_mean 0.000
_refine_ls_structure_factor_coef Fsqd
_refine_ls_weighting_details 'calc w=1/[\s^2^(Fo^2^)+(0.0609P)^2^+4.9838P] where P=(Fo^2^+2Fc^2^)/3'
_refine_ls_weighting_scheme calc
_refine_ls_wR_factor_gt 0.1431
_refine_ls_wR_factor_ref 0.1470
_reflns_number_gt 3664
_reflns_number_total 3962
_reflns_threshold_expression >2sigma(I)
_cod_data_source_file jo300614k_si_009.cif
_cod_data_source_block vas3
_cod_database_code 4027295

loop_
_symmetry_equiv_pos_as_xyz
'x, y, z'
'-x, -y, z'
'x+1/2, -y+1/2, z'
'-x+1/2, y+1/2, z'
'x+1/2, y+1/2, z+1/2'
'-x+1/2, -y+1/2, z+1/2'
'x+1, -y+1, z+1/2'
'-x+1, y+1, z+1/2'

loop_
_atom_site_label
_atom_site_type_symbol
_atom_site_fract_x
_atom_site_fract_y
_atom_site_fract_z
_atom_site_U_iso_or_equiv
_atom_site_adp_type
_atom_site_occupancy
_atom_site_symmetry_multiplicity
_atom_site_calc_flag
_atom_site_refinement_flags
Cl3 Cl 0.43437(8) 0.17159(3) 0.52367(15) 0.0221(2) Uani 1 1 d .
Cl4 Cl 0.23927(9) 0.15116(3) 0.23701(15) 0.0259(2) Uani 1 1 d .
Cl5 Cl 0.09655(9) 0.07209(3) 0.30979(19) 0.0331(3) Uani 1 1 d .
Cl6 Cl 0.15618(9) 0.02380(3) 0.67478(19) 0.0301(3) Uani 1 1 d .
O2 O 0.5326(3) 0.09587(9) 0.6034(6) 0.0324(8) Uani 1 1 d .
O11 O 0.4060(3) 0.03756(9) 0.7750(6) 0.0341(8) Uani 1 1 d .
H11O H 0.3686 0.0170 0.7939 0.051 Uiso 1 1 calc R
O12 O 0.3805(3) 0.03407(10) 0.4512(6) 0.0338(8) Uani 1 1 d .
H12O H 0.4464 0.0384 0.4081 0.051 Uiso 1 1 calc R
C1 C 0.3637(3) 0.05623(11) 0.6151(6) 0.0190(8) Uani 1 1 d .
C2 C 0.4301(3) 0.09471(11) 0.5966(6) 0.0182(7) Uani 1 1 d .
C3 C 0.3509(3) 0.12973(10) 0.5738(5) 0.0150(7) Uani 1 1 d .
C4 C 0.2635(3) 0.12061(11) 0.4225(5) 0.0166(7) Uani 1 1 d .
C5 C 0.2035(3) 0.08799(11) 0.4547(6) 0.0184(7) Uani 1 1 d .
C6 C 0.2359(3) 0.06691(11) 0.6336(6) 0.0193(8) Uani 1 1 d .
C7 C 0.2220(3) 0.09511(11) 0.8021(6) 0.0191(8) Uani 1 1 d .
H7A H 0.2516 0.0825 0.9181 0.023 Uiso 1 1 calc R
H7B H 0.1396 0.1007 0.8214 0.023 Uiso 1 1 calc R
C8 C 0.2870(3) 0.13375(10) 0.7690(5) 0.0146(7) Uani 1 1 d .
H8 H 0.3463 0.1365 0.8702 0.017 Uiso 1 1 calc R
C10 C 0.2135(3) 0.17027(11) 0.7695(5) 0.0167(7) Uani 1 1 d .
C11 C 0.1034(4) 0.17124(12) 0.6898(6) 0.0234(8) Uani 1 1 d .
H11 H 0.0700 0.1481 0.6417 0.028 Uiso 1 1 calc R
C12 C 0.0429(4) 0.20621(13) 0.6811(7) 0.0264(9) Uani 1 1 d .
H12 H -0.0307 0.2069 0.6233 0.032 Uiso 1 1 calc R
C13 C 0.0890(4) 0.23981(12) 0.7558(7) 0.0264(9) Uani 1 1 d .
H13 H 0.0469 0.2634 0.7504 0.032 Uiso 1 1 calc R
C14 C 0.1965(5) 0.23918(12) 0.8386(7) 0.0290(10) Uani 1 1 d .
H14 H 0.2283 0.2623 0.8900 0.035 Uiso 1 1 calc R
C15 C 0.2571(4) 0.20469(11) 0.8461(6) 0.0212(8) Uani 1 1 d .
H15 H 0.3303 0.2044 0.9048 0.025 Uiso 1 1 calc R

loop_
_atom_site_aniso_label
_atom_site_aniso_U_11
_atom_site_aniso_U_22
_atom_site_aniso_U_33
_atom_site_aniso_U_23
_atom_site_aniso_U_13
_atom_site_aniso_U_12
Cl3 0.0218(4) 0.0145(4) 0.0300(5) 0.0035(4) 0.0046(4) -0.0042(3)
Cl4 0.0323(6) 0.0265(5) 0.0188(4) 0.0030(4) -0.0018(4) 0.0070(4)
Cl5 0.0216(5) 0.0295(5) 0.0481(7) -0.0116(5) -0.0154(5) 0.0012(4)
Cl6 0.0190(5) 0.0172(4) 0.0541(7) 0.0026(5) 0.0051(5) -0.0062(3)
O2 0.0180(15) 0.0214(14) 0.058(2) 0.0060(15) -0.0017(15) 0.0018(11)
O11 0.0216(15) 0.0250(16) 0.056(2) 0.0170(16) -0.0058(15) -0.0025(12)
O12 0.0233(16) 0.0253(15) 0.053(2) -0.0115(16) 0.0045(16) -0.0011(13)
C1 0.0133(18) 0.0135(16) 0.030(2) -0.0022(15) -0.0005(15) 0.0027(13)
C2 0.0179(18) 0.0131(16) 0.0238(19) 0.0011(14) 0.0033(15) -0.0006(13)
C3 0.0182(18) 0.0108(15) 0.0161(18) 0.0013(12) -0.0010(13) -0.0018(12)
C4 0.0180(18) 0.0185(17) 0.0132(17) -0.0025(14) -0.0009(13) 0.0072(14)
C5 0.0119(16) 0.0174(17) 0.0260(19) -0.0090(15) -0.0022(15) 0.0031(13)
C6 0.0151(18) 0.0119(16) 0.031(2) 0.0023(15) 0.0034(15) -0.0029(13)
C7 0.0192(18) 0.0149(16) 0.0233(19) 0.0033(15) 0.0044(15) 0.0038(13)
C8 0.0160(16) 0.0143(15) 0.0134(18) 0.0007(13) -0.0031(13) 0.0000(12)
C10 0.0188(17) 0.0193(17) 0.0121(17) 0.0023(13) 0.0015(13) 0.0050(13)
C11 0.025(2) 0.026(2) 0.0199(19) -0.0007(16) -0.0024(16) 0.0032(15)
C12 0.022(2) 0.034(2) 0.023(2) 0.0047(18) -0.0008(16) 0.0104(16)
C13 0.033(2) 0.0183(18) 0.028(2) 0.0026(16) 0.0064(18) 0.0133(16)
C14 0.044(3) 0.0144(17) 0.029(2) 0.0014(16) 0.0075(19) 0.0020(17)
C15 0.024(2) 0.0185(17) 0.0208(19) 0.0018(15) -0.0018(15) -0.0017(15)

loop_
_atom_type_symbol
_atom_type_description
_atom_type_scat_dispersion_real
_atom_type_scat_dispersion_imag
_atom_type_scat_source
C C 0.0033 0.0016 'International Tables Vol C Tables 4.2.6.8 and 6.1.1.4'
H H 0.0000 0.0000 'International Tables Vol C Tables 4.2.6.8 and 6.1.1.4'
O O 0.0106 0.0060 'International Tables Vol C Tables 4.2.6.8 and 6.1.1.4'
Cl Cl 0.1484 0.1585 'International Tables Vol C Tables 4.2.6.8 and 6.1.1.4'

loop_
_geom_angle_atom_site_label_1
_geom_angle_atom_site_label_2
_geom_angle_atom_site_label_3
_geom_angle
C1 O11 H11O 109.5
C1 O12 H12O 109.5
O11 C1 O12 111.9(3)
O11 C1 C2 106.7(3)
O12 C1 C2 109.0(3)
O11 C1 C6 112.6(3)
O12 C1 C6 109.6(3)
C2 C1 C6 106.8(3)
O2 C2 C3 125.6(3)
O2 C2 C1 121.9(4)
C3 C2 C1 112.5(3)
C4 C3 C2 108.6(3)
C4 C3 C8 108.7(3)
C2 C3 C8 105.2(3)
C4 C3 Cl3 113.4(3)
C2 C3 Cl3 109.2(3)
C8 C3 Cl3 111.3(3)
C5 C4 C3 113.9(3)
C5 C4 Cl4 124.0(3)
C3 C4 Cl4 122.0(3)
C4 C5 C6 114.5(3)
C4 C5 Cl5 123.2(3)
C6 C5 Cl5 122.4(3)
C5 C6 C1 106.6(3)
C5 C6 C7 108.7(3)
C1 C6 C7 108.4(3)
C5 C6 Cl6 114.1(3)
C1 C6 Cl6 108.8(3)
C7 C6 Cl6 110.0(3)
C6 C7 C8 111.7(3)
C6 C7 H7A 109.3
C8 C7 H7A 109.3
C6 C7 H7B 109.3
C8 C7 H7B 109.3
H7A C7 H7B 107.9
C10 C8 C7 115.6(3)
C10 C8 C3 109.9(3)
C7 C8 C3 106.8(3)
C10 C8 H8 108.1
C7 C8 H8 108.1
C3 C8 H8 108.1
C15 C10 C11 117.9(4)
C15 C10 C8 119.7(3)
C11 C10 C8 122.3(4)
C12 C11 C10 120.1(4)
C12 C11 H11 120.0
C10 C11 H11 120.0
C13 C12 C11 120.4(4)
C13 C12 H12 119.8
C11 C12 H12 119.8
C12 C13 C14 120.2(4)
C12 C13 H13 119.9
C14 C13 H13 119.9
C15 C14 C13 119.6(4)
C15 C14 H14 120.2
C13 C14 H14 120.2
C14 C15 C10 121.7(4)
C14 C15 H15 119.1
C10 C15 H15 119.1

loop_
_geom_bond_atom_site_label_1
_geom_bond_atom_site_label_2
_geom_bond_distance
Cl3 C3 1.772(4)
Cl4 C4 1.705(4)
Cl5 C5 1.704(4)
Cl6 C6 1.773(4)
O2 C2 1.197(5)
O11 C1 1.391(5)
O11 H11O 0.8400
O12 C1 1.402(6)
O12 H12O 0.8400
C1 C2 1.538(5)
C1 C6 1.540(5)
C2 C3 1.525(5)
C3 C4 1.512(5)
C3 C8 1.576(5)
C4 C5 1.341(6)
C5 C6 1.507(6)
C6 C7 1.546(6)
C7 C8 1.547(5)
C7 H7A 0.9900
C7 H7B 0.9900
C8 C10 1.520(5)
C8 H8 1.0000
C10 C15 1.397(6)
C10 C11 1.403(6)
C11 C12 1.395(6)
C11 H11 0.9500
C12 C13 1.380(7)
C12 H12 0.9500
C13 C14 1.383(7)
C13 H13 0.9500
C14 C15 1.381(6)
C14 H14 0.9500
C15 H15 0.9500

loop_
_geom_hbond_atom_site_label_D
_geom_hbond_atom_site_label_H
_geom_hbond_atom_site_label_A
_geom_hbond_distance_DH
_geom_hbond_distance_HA
_geom_hbond_distance_DA
_geom_hbond_angle_DHA
_geom_hbond_site_symmetry_A
O11 H11O Cl6 0.84 2.63 3.035(3) 111.3 .
O12 H12O O11 0.84 1.96 2.787(5) 166.9 8_544
O11 H11O O12 0.84 2.08 2.776(4) 139.3 7_445

loop_
_geom_torsion_atom_site_label_1
_geom_torsion_atom_site_label_2
_geom_torsion_atom_site_label_3
_geom_torsion_atom_site_label_4
_geom_torsion
O11 C1 C2 O2 50.0(5)
O12 C1 C2 O2 -71.0(5)
C6 C1 C2 O2 170.6(4)
O11 C1 C2 C3 -128.8(4)
O12 C1 C2 C3 110.2(4)
C6 C1 C2 C3 -8.2(5)
O2 C2 C3 C4 132.7(5)
C1 C2 C3 C4 -48.5(4)
O2 C2 C3 C8 -111.0(5)
C1 C2 C3 C8 67.7(4)
O2 C2 C3 Cl3 8.6(6)
C1 C2 C3 Cl3 -172.6(3)
C2 C3 C4 C5 55.5(4)
C8 C3 C4 C5 -58.5(4)
Cl3 C3 C4 C5 177.1(3)
C2 C3 C4 Cl4 -128.4(3)
C8 C3 C4 Cl4 117.7(3)
Cl3 C3 C4 Cl4 -6.7(4)
C3 C4 C5 C6 -0.5(5)
Cl4 C4 C5 C6 -176.6(3)
C3 C4 C5 Cl5 177.8(3)
Cl4 C4 C5 Cl5 1.7(5)
C4 C5 C6 C1 -59.8(4)
Cl5 C5 C6 C1 121.8(3)
C4 C5 C6 C7 56.9(4)
Cl5 C5 C6 C7 -121.4(3)
C4 C5 C6 Cl6 -179.9(3)
Cl5 C5 C6 Cl6 1.7(5)
O11 C1 C6 C5 178.0(3)
O12 C1 C6 C5 -56.7(4)
C2 C1 C6 C5 61.3(4)
O11 C1 C6 C7 61.1(4)
O12 C1 C6 C7 -173.6(3)
C2 C1 C6 C7 -55.6(4)
O11 C1 C6 Cl6 -58.5(4)
O12 C1 C6 Cl6 66.8(4)
C2 C1 C6 Cl6 -175.3(3)
C5 C6 C7 C8 -52.5(4)
C1 C6 C7 C8 63.1(4)
Cl6 C6 C7 C8 -178.1(3)
C6 C7 C8 C10 120.0(4)
C6 C7 C8 C3 -2.7(4)
C4 C3 C8 C10 -69.2(4)
C2 C3 C8 C10 174.6(3)
Cl3 C3 C8 C10 56.4(3)
C4 C3 C8 C7 57.0(4)
C2 C3 C8 C7 -59.2(4)
Cl3 C3 C8 C7 -177.4(3)
C7 C8 C10 C15 143.8(4)
C3 C8 C10 C15 -95.2(4)
C7 C8 C10 C11 -38.3(5)
C3 C8 C10 C11 82.8(5)
C15 C10 C11 C12 2.8(6)
C8 C10 C11 C12 -175.1(4)
C10 C11 C12 C13 -2.1(7)
C11 C12 C13 C14 0.6(7)
C12 C13 C14 C15 -0.1(7)
C13 C14 C15 C10 0.9(7)
C11 C10 C15 C14 -2.3(6)
C8 C10 C15 C14 175.7(4)
